data_7706677
loop_
_publ_author_name
'de Aquino, Araceli'
'Caparr\'os, Francisco J'
'Truong, Khai-Nghi'
'Rissanen, Kari'
'Ferrer, Montserrat'
'Jung, Yongsik'
'Choi, Hyeonho'
'Lima, Jo\~ao Carlos'
'Rodr\'iguez, Laura'

_publ_section_title
;
 Gold(i)-doped films: new routes for efficient room temperature
 phosphorescent materials.
;
_journal_issue 11
_journal_name_full 'Dalton transactions (Cambridge, England : 2003)'
_journal_page_first 3806
_journal_page_last 3815
_journal_paper_doi 10.1039/d1dt00087j
_journal_volume 50
_journal_year 2021
_chemical_formula_moiety 'C32 H24 Au P'
_chemical_formula_sum 'C32 H24 Au P'
_chemical_formula_weight 636.45
_chemical_name_common AD14
_chemical_name_systematic 1a
_space_group_crystal_system monoclinic
_space_group_IT_number 14
_space_group_name_Hall '-P 2yn'
_space_group_name_H-M_alt 'P 1 21/n 1'
_atom_sites_solution_hydrogens geom
_audit_creation_method SHELXL-2017/1
_audit_update_record
;
2020-09-10 deposited with the CCDC.	2021-02-24 downloaded from the CCDC.
;
_cell_angle_alpha 90
_cell_angle_beta 103.209(2)
_cell_angle_gamma 90
_cell_formula_units_Z 4
_cell_length_a 13.4768(5)
_cell_length_b 11.7786(4)
_cell_length_c 15.6067(7)
_cell_measurement_reflns_used 4123
_cell_measurement_temperature 170(2)
_cell_measurement_theta_max 28.700
_cell_measurement_theta_min 0.407
_cell_volume 2411.83(16)
_computing_cell_refinement 'HKL Scalepack (Otwinowski & Minor 1997)'
_computing_data_collection 'Collect (Bruker AXS BV, 1997-2004)'
_computing_data_reduction 'HKL Denzo and Scalepack (Otwinowski & Minor 1997)'
_computing_molecular_graphics 'PLATON (Spek, 2009)'
_computing_structure_refinement 'SHELXL-2017/1 (Sheldrick, 2017)'
_computing_structure_solution 'SHELXS2013 (Sheldrick, 2015)'
_diffrn_ambient_temperature 170(2)
_diffrn_measured_fraction_theta_full 0.991
_diffrn_measured_fraction_theta_max 0.991
_diffrn_measurement_device '95mm CCD camera on \k-goniostat'
_diffrn_measurement_device_type KappaCCD
_diffrn_measurement_method CCD
_diffrn_radiation_monochromator 'horizonally mounted graphite crystal'
_diffrn_radiation_type MoK\a
_diffrn_radiation_wavelength 0.71073
_diffrn_reflns_av_R_equivalents 0.0499
_diffrn_reflns_av_unetI/netI 0.0960
_diffrn_reflns_Laue_measured_fraction_full 0.991
_diffrn_reflns_Laue_measured_fraction_max 0.991
_diffrn_reflns_limit_h_max 16
_diffrn_reflns_limit_h_min -12
_diffrn_reflns_limit_k_max 14
_diffrn_reflns_limit_k_min -12
_diffrn_reflns_limit_l_max 18
_diffrn_reflns_limit_l_min -18
_diffrn_reflns_number 9489
_diffrn_reflns_point_group_measured_fraction_full 0.991
_diffrn_reflns_point_group_measured_fraction_max 0.991
_diffrn_reflns_theta_full 25.242
_diffrn_reflns_theta_max 25.246
_diffrn_reflns_theta_min 2.188
_exptl_absorpt_coefficient_mu 6.185
_exptl_absorpt_correction_T_max 0.7458
_exptl_absorpt_correction_T_min 0.5693
_exptl_absorpt_correction_type multi-scan
_exptl_absorpt_process_details SADABS
_exptl_crystal_colour colourless
_exptl_crystal_density_diffrn 1.753
_exptl_crystal_description plate
_exptl_crystal_F_000 1240
_exptl_crystal_size_max 0.24
_exptl_crystal_size_mid 0.19
_exptl_crystal_size_min 0.05
_refine_diff_density_max 0.924
_refine_diff_density_min -0.716
_refine_diff_density_rms 0.168
_refine_ls_extinction_method none
_refine_ls_goodness_of_fit_ref 1.003
_refine_ls_hydrogen_treatment constr
_refine_ls_matrix_type full
_refine_ls_number_parameters 307
_refine_ls_number_reflns 4327
_refine_ls_number_restraints 3
_refine_ls_restrained_S_all 1.002
_refine_ls_R_factor_all 0.0829
_refine_ls_R_factor_gt 0.0460
_refine_ls_shift/su_max 0.001
_refine_ls_shift/su_mean 0.000
_refine_ls_structure_factor_coef Fsqd
_refine_ls_weighting_details 'w=1/[\s^2^(Fo^2^)+(0.0019P)^2^+3.4090P] where P=(Fo^2^+2Fc^2^)/3'
_refine_ls_weighting_scheme calc
_refine_ls_wR_factor_gt 0.0739
_refine_ls_wR_factor_ref 0.0832
_reflns_Friedel_coverage 0.000
_reflns_number_gt 3040
_reflns_number_total 4327
_reflns_threshold_expression 'I > 2\s(I)'
_cod_data_source_file d1dt00087j2.cif
_cod_data_source_block 1a
_cod_depositor_comments 'Adding full bibliography for 7706677--7706679.cif.'
_cod_original_sg_symbol_H-M 'P 21/n'
_cod_database_code 7706677
_shelx_shelxl_version_number 2017/1
_shelx_space_group_comment
;
The symmetry employed for this shelxl refinement is uniquely defined
by the following loop, which should always be used as a source of
symmetry information in preference to the above space-group names.
They are only intended as comments.
;
_shelx_estimated_absorpt_t_min 0.318
_shelx_estimated_absorpt_t_max 0.747

loop_
_space_group_symop_operation_xyz
'x, y, z'
'-x+1/2, y+1/2, -z+1/2'
'-x, -y, -z'
'x-1/2, -y-1/2, z-1/2'

loop_
_atom_site_label
_atom_site_type_symbol
_atom_site_fract_x
_atom_site_fract_y
_atom_site_fract_z
_atom_site_U_iso_or_equiv
_atom_site_adp_type
_atom_site_occupancy
_atom_site_site_symmetry_order
_atom_site_calc_flag
_atom_site_refinement_flags_posn
_atom_site_refinement_flags_adp
_atom_site_refinement_flags_occupancy
_atom_site_disorder_assembly
_atom_site_disorder_group
Au1 Au 0.75964(2) 0.34783(2) 0.56179(2) 0.02764(11) Uani 1 1 d . . . . .
P1 P 0.74261(14) 0.21017(16) 0.66158(13) 0.0237(5) Uani 1 1 d . . . . .
C1 C 0.8322(5) 0.2140(6) 0.7684(5) 0.0220(17) Uani 1 1 d . . . . .
C2 C 0.8226(6) 0.1405(7) 0.8367(6) 0.039(2) Uani 1 1 d . . . . .
H2 H 0.766645 0.089550 0.829065 0.046 Uiso 1 1 calc R U . . .
C3 C 0.8951(6) 0.1425(7) 0.9152(5) 0.038(2) Uani 1 1 d . . . . .
H3 H 0.890226 0.091511 0.961199 0.045 Uiso 1 1 calc R U . . .
C4 C 0.9747(6) 0.2188(7) 0.9264(5) 0.038(2) Uani 1 1 d . . . . .
H4 H 1.023477 0.221243 0.980952 0.045 Uiso 1 1 calc R U . . .
C5 C 0.9846(6) 0.2907(7) 0.8605(5) 0.038(2) Uani 1 1 d . . . . .
H5 H 1.040168 0.342311 0.869013 0.045 Uiso 1 1 calc R U . . .
C6 C 0.9135(6) 0.2882(6) 0.7816(5) 0.0281(18) Uani 1 1 d . . . . .
H6 H 0.920627 0.338228 0.735592 0.034 Uiso 1 1 calc R U . . .
C7 C 0.7597(6) 0.0698(6) 0.6176(5) 0.0262(18) Uani 1 1 d . . . . .
C8 C 0.6838(6) 0.0280(6) 0.5496(5) 0.0316(19) Uani 1 1 d . . . . .
H8 H 0.623531 0.071133 0.528741 0.038 Uiso 1 1 calc R U . . .
C9 C 0.6948(7) -0.0758(7) 0.5119(5) 0.038(2) Uani 1 1 d . . . . .
H9 H 0.642282 -0.103804 0.465388 0.045 Uiso 1 1 calc R U . . .
C10 C 0.7819(7) -0.1391(7) 0.5417(5) 0.042(2) Uani 1 1 d . . . . .
H10 H 0.789414 -0.210914 0.516232 0.050 Uiso 1 1 calc R U . . .
C11 C 0.8581(7) -0.0971(7) 0.6086(6) 0.042(2) Uani 1 1 d . . . . .
H11 H 0.918326 -0.140481 0.628822 0.051 Uiso 1 1 calc R U . . .
C12 C 0.8483(6) 0.0072(6) 0.6470(6) 0.038(2) Uani 1 1 d . . . . .
H12 H 0.901480 0.035459 0.692788 0.046 Uiso 1 1 calc R U . . .
C13 C 0.6146(6) 0.2033(6) 0.6808(4) 0.0236(17) Uani 1 1 d . . . . .
C14 C 0.5753(6) 0.1033(7) 0.7069(5) 0.035(2) Uani 1 1 d . . . . .
H14 H 0.616376 0.036913 0.716717 0.042 Uiso 1 1 calc R U . . .
C15 C 0.4753(7) 0.0999(8) 0.7188(6) 0.044(2) Uani 1 1 d . . . . .
H15 H 0.448751 0.031625 0.737047 0.053 Uiso 1 1 calc R U . . .
C16 C 0.4162(7) 0.1956(9) 0.7041(6) 0.046(2) Uani 1 1 d . . . . .
H16 H 0.348643 0.194021 0.712551 0.055 Uiso 1 1 calc R U . . .
C17 C 0.4541(7) 0.2922(9) 0.6775(6) 0.053(3) Uani 1 1 d . . . . .
H17 H 0.411441 0.357199 0.665354 0.063 Uiso 1 1 calc R U . . .
C18 C 0.5543(6) 0.2991(7) 0.6673(5) 0.037(2) Uani 1 1 d . . . . .
H18 H 0.580434 0.368808 0.651214 0.044 Uiso 1 1 calc R U . . .
C19 C 0.7685(5) 0.4547(6) 0.4596(5) 0.0234(18) Uani 1 1 d . . . . .
C20 C 0.8433(6) 0.5439(6) 0.4644(5) 0.0272(18) Uani 1 1 d . . . . .
C21 C 0.9087(5) 0.5720(6) 0.5450(5) 0.0238(17) Uani 1 1 d . . . . .
H21 H 0.901815 0.533183 0.596628 0.029 Uiso 1 1 calc R U . . .
C22 C 0.9823(6) 0.6538(7) 0.5516(5) 0.0316(18) Uani 1 1 d . . . . .
H22 H 1.026445 0.670360 0.606980 0.038 Uiso 1 1 calc R U . . .
C23 C 0.9920(6) 0.7132(6) 0.4757(6) 0.032(2) Uani 1 1 d . . . . .
H23 H 1.042826 0.769980 0.479565 0.038 Uiso 1 1 calc R U . . .
C24 C 0.9287(6) 0.6892(6) 0.3972(6) 0.032(2) Uani 1 1 d . . . . .
H24 H 0.936705 0.729737 0.346566 0.038 Uiso 1 1 calc R U . . .
C25 C 0.8520(6) 0.6070(6) 0.3875(5) 0.0270(18) Uani 1 1 d . . . . .
C26 C 0.7838(6) 0.5795(6) 0.3032(5) 0.0255(18) Uani 1 1 d . . . . .
C27 C 0.7841(6) 0.6416(7) 0.2253(5) 0.0343(19) Uani 1 1 d . . . . .
H27 H 0.830971 0.702401 0.227377 0.041 Uiso 1 1 calc R U . . .
C28 C 0.7179(7) 0.6154(7) 0.1472(6) 0.047(2) Uani 1 1 d . . . . .
H28 H 0.719778 0.657308 0.095650 0.056 Uiso 1 1 calc R U . . .
C29 C 0.6475(7) 0.5269(7) 0.1432(6) 0.047(2) Uani 1 1 d . . . . .
H29 H 0.600674 0.509214 0.089527 0.057 Uiso 1 1 calc R U . . .
C30 C 0.6475(6) 0.4661(7) 0.2187(6) 0.036(2) Uani 1 1 d . . . . .
H30 H 0.601371 0.404345 0.215553 0.044 Uiso 1 1 calc R U . . .
C31 C 0.7129(6) 0.4919(6) 0.2998(5) 0.0299(19) Uani 1 1 d . . . . .
C32 C 0.7090(6) 0.4315(6) 0.3791(5) 0.0298(19) Uani 1 1 d . . . . .
H32 H 0.661332 0.371172 0.374678 0.036 Uiso 1 1 calc R U . . .

loop_
_atom_site_aniso_label
_atom_site_aniso_U_11
_atom_site_aniso_U_22
_atom_site_aniso_U_33
_atom_site_aniso_U_23
_atom_site_aniso_U_13
_atom_site_aniso_U_12
Au1 0.03328(18) 0.02260(17) 0.02816(17) 0.00515(17) 0.00935(13) 0.00183(17)
P1 0.0257(11) 0.0213(10) 0.0243(12) 0.0037(9) 0.0061(9) 0.0010(9)
C1 0.026(4) 0.014(4) 0.030(5) 0.000(3) 0.013(4) -0.006(3)
C2 0.027(5) 0.041(5) 0.050(6) 0.005(5) 0.014(4) -0.007(4)
C3 0.042(5) 0.048(5) 0.022(4) 0.008(4) 0.005(4) 0.001(5)
C4 0.018(4) 0.057(6) 0.032(5) -0.006(5) -0.007(4) 0.000(4)
C5 0.037(5) 0.044(5) 0.034(5) -0.004(4) 0.011(4) -0.008(4)
C6 0.034(5) 0.025(4) 0.025(5) -0.004(4) 0.007(4) -0.003(4)
C7 0.027(4) 0.031(5) 0.021(4) 0.002(4) 0.006(4) 0.005(4)
C8 0.032(5) 0.031(5) 0.031(5) -0.003(4) 0.005(4) 0.015(4)
C9 0.045(6) 0.044(6) 0.021(5) -0.008(4) 0.002(4) 0.002(5)
C10 0.058(6) 0.035(5) 0.036(5) -0.006(4) 0.019(5) -0.004(5)
C11 0.042(5) 0.032(5) 0.051(6) 0.002(5) 0.006(5) 0.015(4)
C12 0.031(5) 0.033(5) 0.046(6) -0.003(4) 0.002(4) 0.002(4)
C13 0.035(5) 0.020(4) 0.016(4) -0.005(3) 0.008(4) 0.007(4)
C14 0.035(5) 0.033(5) 0.033(5) 0.009(4) 0.003(4) 0.002(4)
C15 0.040(6) 0.055(6) 0.042(6) -0.019(5) 0.019(5) -0.016(5)
C16 0.028(5) 0.073(7) 0.039(6) -0.018(5) 0.011(5) -0.001(5)
C17 0.038(6) 0.068(7) 0.051(7) -0.012(5) 0.011(5) 0.020(5)
C18 0.045(5) 0.037(5) 0.029(5) -0.004(4) 0.011(4) 0.001(4)
C19 0.026(4) 0.022(4) 0.024(5) -0.007(3) 0.010(4) 0.003(3)
C20 0.032(5) 0.016(4) 0.035(5) -0.004(4) 0.011(4) 0.006(4)
C21 0.028(4) 0.023(4) 0.021(4) 0.008(3) 0.007(4) 0.004(4)
C22 0.033(4) 0.026(4) 0.033(5) -0.001(4) 0.002(4) 0.003(4)
C23 0.027(5) 0.019(4) 0.051(6) 0.008(4) 0.013(4) 0.003(4)
C24 0.024(4) 0.037(5) 0.038(5) 0.012(4) 0.014(4) 0.001(4)
C25 0.032(5) 0.022(4) 0.027(5) 0.004(3) 0.006(4) 0.014(4)
C26 0.032(5) 0.019(4) 0.031(5) -0.003(3) 0.018(4) 0.006(4)
C27 0.045(5) 0.036(5) 0.026(4) 0.005(4) 0.017(4) -0.002(5)
C28 0.062(6) 0.049(5) 0.027(5) 0.002(4) 0.003(5) 0.007(4)
C29 0.058(5) 0.044(5) 0.034(5) -0.001(4) -0.001(4) 0.011(4)
C30 0.042(5) 0.021(4) 0.045(6) -0.004(4) 0.009(4) -0.003(4)
C31 0.036(5) 0.029(5) 0.025(5) -0.002(4) 0.007(4) 0.010(4)
C32 0.040(5) 0.018(4) 0.035(5) -0.003(4) 0.016(4) -0.006(4)

loop_
_atom_type_symbol
_atom_type_description
_atom_type_scat_dispersion_real
_atom_type_scat_dispersion_imag
_atom_type_scat_source
C C 0.0033 0.0016 'International Tables Vol C Tables 4.2.6.8 and 6.1.1.4'
H H 0.0000 0.0000 'International Tables Vol C Tables 4.2.6.8 and 6.1.1.4'
P P 0.1023 0.0942 'International Tables Vol C Tables 4.2.6.8 and 6.1.1.4'
Au Au -2.0133 8.8022 'International Tables Vol C Tables 4.2.6.8 and 6.1.1.4'

loop_
_geom_angle_atom_site_label_1
_geom_angle_atom_site_label_2
_geom_angle_atom_site_label_3
_geom_angle
_geom_angle_site_symmetry_1
_geom_angle_site_symmetry_3
_geom_angle_publ_flag
C19 Au1 P1 172.3(2) . . ?
C13 P1 C1 107.7(3) . . ?
C13 P1 C7 103.2(3) . . ?
C1 P1 C7 104.6(3) . . ?
C13 P1 Au1 112.9(2) . . ?
C1 P1 Au1 117.1(2) . . ?
C7 P1 Au1 110.1(2) . . ?
C6 C1 C2 119.1(7) . . ?
C6 C1 P1 119.3(5) . . ?
C2 C1 P1 121.6(5) . . ?
C3 C2 C1 119.6(7) . . ?
C3 C2 H2 120.2 . . ?
C1 C2 H2 120.2 . . ?
C4 C3 C2 119.7(7) . . ?
C4 C3 H3 120.2 . . ?
C2 C3 H3 120.2 . . ?
C5 C4 C3 121.1(8) . . ?
C5 C4 H4 119.4 . . ?
C3 C4 H4 119.4 . . ?
C4 C5 C6 119.6(7) . . ?
C4 C5 H5 120.2 . . ?
C6 C5 H5 120.2 . . ?
C5 C6 C1 120.8(7) . . ?
C5 C6 H6 119.6 . . ?
C1 C6 H6 119.6 . . ?
C8 C7 C12 119.5(7) . . ?
C8 C7 P1 118.4(5) . . ?
C12 C7 P1 122.0(6) . . ?
C9 C8 C7 120.6(7) . . ?
C9 C8 H8 119.7 . . ?
C7 C8 H8 119.7 . . ?
C10 C9 C8 120.1(8) . . ?
C10 C9 H9 119.9 . . ?
C8 C9 H9 119.9 . . ?
C11 C10 C9 119.4(8) . . ?
C11 C10 H10 120.3 . . ?
C9 C10 H10 120.3 . . ?
C10 C11 C12 121.1(8) . . ?
C10 C11 H11 119.4 . . ?
C12 C11 H11 119.4 . . ?
C11 C12 C7 119.2(8) . . ?
C11 C12 H12 120.4 . . ?
C7 C12 H12 120.4 . . ?
C18 C13 C14 119.2(7) . . ?
C18 C13 P1 119.1(6) . . ?
C14 C13 P1 121.7(6) . . ?
C13 C14 C15 120.3(8) . . ?
C13 C14 H14 119.8 . . ?
C15 C14 H14 119.8 . . ?
C16 C15 C14 119.6(8) . . ?
C16 C15 H15 120.2 . . ?
C14 C15 H15 120.2 . . ?
C17 C16 C15 120.0(8) . . ?
C17 C16 H16 120.0 . . ?
C15 C16 H16 120.0 . . ?
C16 C17 C18 121.8(9) . . ?
C16 C17 H17 119.1 . . ?
C18 C17 H17 119.1 . . ?
C13 C18 C17 119.1(8) . . ?
C13 C18 H18 120.4 . . ?
C17 C18 H18 120.4 . . ?
C32 C19 C20 117.0(7) . . ?
C32 C19 Au1 117.9(5) . . ?
C20 C19 Au1 124.6(5) . . ?
C21 C20 C25 118.1(7) . . ?
C21 C20 C19 120.5(7) . . ?
C25 C20 C19 121.4(7) . . ?
C22 C21 C20 122.1(7) . . ?
C22 C21 H21 118.9 . . ?
C20 C21 H21 118.9 . . ?
C21 C22 C23 119.3(7) . . ?
C21 C22 H22 120.3 . . ?
C23 C22 H22 120.3 . . ?
C24 C23 C22 119.9(7) . . ?
C24 C23 H23 120.0 . . ?
C22 C23 H23 120.0 . . ?
C23 C24 C25 122.6(7) . . ?
C23 C24 H24 118.7 . . ?
C25 C24 H24 118.7 . . ?
C24 C25 C20 117.8(7) . . ?
C24 C25 C26 123.3(7) . . ?
C20 C25 C26 118.9(7) . . ?
C31 C26 C27 118.9(8) . . ?
C31 C26 C25 118.8(7) . . ?
C27 C26 C25 122.2(7) . . ?
C28 C27 C26 121.0(8) . . ?
C28 C27 H27 119.5 . . ?
C26 C27 H27 119.5 . . ?
C27 C28 C29 120.3(8) . . ?
C27 C28 H28 119.9 . . ?
C29 C28 H28 119.9 . . ?
C30 C29 C28 118.8(8) . . ?
C30 C29 H29 120.6 . . ?
C28 C29 H29 120.6 . . ?
C29 C30 C31 122.3(8) . . ?
C29 C30 H30 118.8 . . ?
C31 C30 H30 118.8 . . ?
C26 C31 C30 118.6(7) . . ?
C26 C31 C32 119.4(7) . . ?
C30 C31 C32 122.0(7) . . ?
C19 C32 C31 124.5(7) . . ?
C19 C32 H32 117.7 . . ?
C31 C32 H32 117.7 . . ?

loop_
_geom_bond_atom_site_label_1
_geom_bond_atom_site_label_2
_geom_bond_distance
_geom_bond_site_symmetry_2
_geom_bond_publ_flag
Au1 C19 2.057(7) . ?
Au1 P1 2.2958(19) . ?
P1 C13 1.819(7) . ?
P1 C1 1.822(8) . ?
P1 C7 1.824(7) . ?
C1 C6 1.381(9) . ?
C1 C2 1.402(10) . ?
C2 C3 1.381(10) . ?
C2 H2 0.9500 . ?
C3 C4 1.380(11) . ?
C3 H3 0.9500 . ?
C4 C5 1.361(11) . ?
C4 H4 0.9500 . ?
C5 C6 1.377(10) . ?
C5 H5 0.9500 . ?
C6 H6 0.9500 . ?
C7 C8 1.386(10) . ?
C7 C12 1.389(10) . ?
C8 C9 1.379(10) . ?
C8 H8 0.9500 . ?
C9 C10 1.378(11) . ?
C9 H9 0.9500 . ?
C10 C11 1.378(11) . ?
C10 H10 0.9500 . ?
C11 C12 1.386(10) . ?
C11 H11 0.9500 . ?
C12 H12 0.9500 . ?
C13 C18 1.378(10) . ?
C13 C14 1.390(10) . ?
C14 C15 1.402(11) . ?
C14 H14 0.9500 . ?
C15 C16 1.368(12) . ?
C15 H15 0.9500 . ?
C16 C17 1.351(12) . ?
C16 H16 0.9500 . ?
C17 C18 1.398(11) . ?
C17 H17 0.9500 . ?
C18 H18 0.9500 . ?
C19 C32 1.355(10) . ?
C19 C20 1.445(10) . ?
C20 C21 1.401(10) . ?
C20 C25 1.440(10) . ?
C21 C22 1.370(10) . ?
C21 H21 0.9500 . ?
C22 C23 1.407(10) . ?
C22 H22 0.9500 . ?
C23 C24 1.354(10) . ?
C23 H23 0.9500 . ?
C24 C25 1.399(10) . ?
C24 H24 0.9500 . ?
C25 C26 1.459(10) . ?
C26 C31 1.398(10) . ?
C26 C27 1.419(10) . ?
C27 C28 1.372(11) . ?
C27 H27 0.9500 . ?
C28 C29 1.401(12) . ?
C28 H28 0.9500 . ?
C29 C30 1.379(11) . ?
C29 H29 0.9500 . ?
C30 C31 1.401(10) . ?
C30 H30 0.9500 . ?
C31 C32 1.439(10) . ?
C32 H32 0.9500 . ?
